data_4066934
loop_
_publ_author_name
'Berkefeld, Andr\'e'
'Troegel, Dennis'
'Burschka, Christian'
'Tacke, Reinhold'

_publ_section_title
;
 Synthesis and Characterization of
 {[Tris(trimethylsilyl)silyl]methyl}silanes of the Formula Type
 Me4&#x2212;nSi[CH2Si(SiMe3)3]n(n= 1&#x2212;3) and Derivatives
;
_journal_issue 20
_journal_name_full Organometallics
_journal_page_first 4548
_journal_paper_doi 10.1021/om100721t
_journal_volume 29
_journal_year 2010
_chemical_formula_moiety 'C30 H72 O3 Si9'
_chemical_formula_sum 'C30 H72 O3 Si9'
_chemical_formula_weight 733.69
_chemical_name_systematic
; 
 ? 
;
_space_group_IT_number 6
_symmetry_cell_setting monoclinic
_symmetry_space_group_name_Hall 'P -2y'
_symmetry_space_group_name_H-M 'P 1 m 1'
_atom_sites_solution_hydrogens geom
_atom_sites_solution_primary direct
_atom_sites_solution_secondary difmap
_audit_creation_method SHELXL-97
_cell_angle_alpha 90.00
_cell_angle_beta 118.64(2)
_cell_angle_gamma 90.00
_cell_formula_units_Z 2
_cell_length_a 10.017(2)
_cell_length_b 26.789(4)
_cell_length_c 10.0531(17)
_cell_measurement_reflns_used 5000
_cell_measurement_temperature 193(2)
_cell_measurement_theta_max 25.35
_cell_measurement_theta_min 6.05
_cell_volume 2367.6(8)
_computing_cell_refinement Stoe-IPDS
_computing_data_collection Stoe-IPDs
_computing_data_reduction Stoe-IPDS
_computing_molecular_graphics Ortep/Povray
_computing_publication_material Bruker-SHELXTL
_computing_structure_refinement 'SHELXL-97 (Sheldrick, 2008)'
_computing_structure_solution 'SHELXS-97 (Sheldrick, 2008)'
_diffrn_ambient_temperature 193(2)
_diffrn_measured_fraction_theta_full 0.982
_diffrn_measured_fraction_theta_max 0.982
_diffrn_measurement_device_type image_plate_Stoe-IPDS
_diffrn_measurement_method omega_scan
_diffrn_radiation_monochromator graphite
_diffrn_radiation_source 'fine-focus sealed tube'
_diffrn_radiation_type MoK\a
_diffrn_radiation_wavelength 0.71073
_diffrn_reflns_av_R_equivalents 0.0549
_diffrn_reflns_av_sigmaI/netI 0.0444
_diffrn_reflns_limit_h_max 12
_diffrn_reflns_limit_h_min -12
_diffrn_reflns_limit_k_max 33
_diffrn_reflns_limit_k_min -33
_diffrn_reflns_limit_l_max 12
_diffrn_reflns_limit_l_min -12
_diffrn_reflns_number 24080
_diffrn_reflns_theta_full 26.92
_diffrn_reflns_theta_max 26.92
_diffrn_reflns_theta_min 2.28
_exptl_absorpt_coefficient_mu 0.277
_exptl_absorpt_correction_type none
_exptl_crystal_colour colorless
_exptl_crystal_density_diffrn 1.029
_exptl_crystal_density_method 'not measured'
_exptl_crystal_description block
_exptl_crystal_F_000 804
_exptl_crystal_size_max .5
_exptl_crystal_size_mid .4
_exptl_crystal_size_min .3
_refine_diff_density_max 0.595
_refine_diff_density_min -0.329
_refine_diff_density_rms 0.062
_refine_ls_abs_structure_details 'Flack H D (1983), Acta Cryst. A39, 876-881'
_refine_ls_abs_structure_Flack 0.0(4)
_refine_ls_extinction_method none
_refine_ls_goodness_of_fit_ref 1.060
_refine_ls_hydrogen_treatment constr
_refine_ls_matrix_type full
_refine_ls_number_parameters 440
_refine_ls_number_reflns 10099
_refine_ls_number_restraints 2
_refine_ls_restrained_S_all 1.060
_refine_ls_R_factor_all 0.0509
_refine_ls_R_factor_gt 0.0464
_refine_ls_shift/su_max 0.000
_refine_ls_shift/su_mean 0.000
_refine_ls_structure_factor_coef Fsqd
_refine_ls_weighting_details 'calc w=1/[\s^2^(Fo^2^)+(0.0797P)^2^+0.8833P] where P=(Fo^2^+2Fc^2^)/3'
_refine_ls_weighting_scheme calc
_refine_ls_wR_factor_gt 0.1285
_refine_ls_wR_factor_ref 0.1314
_reflns_number_gt 9232
_reflns_number_total 10099
_reflns_threshold_expression >2sigma(I)
_cod_data_source_file om100721t_si_002.cif
_cod_data_source_block ber04bq_Compound_10
_cod_original_cell_volume 2367.8(7)
_cod_original_sg_symbol_H-M Pm
_cod_database_code 4066934

loop_
_symmetry_equiv_pos_as_xyz
'x, y, z'
'x, -y, z'

loop_
_atom_site_label
_atom_site_type_symbol
_atom_site_fract_x
_atom_site_fract_y
_atom_site_fract_z
_atom_site_U_iso_or_equiv
_atom_site_adp_type
_atom_site_occupancy
_atom_site_symmetry_multiplicity
_atom_site_calc_flag
_atom_site_refinement_flags
C1 C 0.8374(6) 0.36547(18) 0.6584(5) 0.0589(10) Uani 1 1 d .
H1A H 0.7607 0.3413 0.5924 0.088 Uiso 1 1 calc R
H1B H 0.7965 0.3994 0.6306 0.088 Uiso 1 1 calc R
H1C H 0.8637 0.3590 0.7641 0.088 Uiso 1 1 calc R
C2 C 1.0829(7) 0.29391(18) 0.6943(6) 0.0711(13) Uani 1 1 d .
H2A H 1.0818 0.2856 0.7888 0.107 Uiso 1 1 calc R
H2B H 1.1871 0.2914 0.7101 0.107 Uiso 1 1 calc R
H2C H 1.0173 0.2706 0.6146 0.107 Uiso 1 1 calc R
C3 C 1.1610(5) 0.40347(19) 0.7758(5) 0.0598(10) Uani 1 1 d .
H3A H 1.1204 0.4375 0.7580 0.090 Uiso 1 1 calc R
H3B H 1.2515 0.4023 0.7622 0.090 Uiso 1 1 calc R
H3C H 1.1884 0.3933 0.8795 0.090 Uiso 1 1 calc R
C4 C 1.1495(6) 0.26289(15) 0.3573(6) 0.0637(11) Uani 1 1 d .
H4A H 1.0524 0.2527 0.2715 0.096 Uiso 1 1 calc R
H4B H 1.1545 0.2511 0.4519 0.096 Uiso 1 1 calc R
H4C H 1.2334 0.2483 0.3464 0.096 Uiso 1 1 calc R
C5 C 1.3560(5) 0.35059(18) 0.5233(6) 0.0654(12) Uani 1 1 d .
H5A H 1.3716 0.3329 0.6150 0.098 Uiso 1 1 calc R
H5B H 1.3599 0.3867 0.5408 0.098 Uiso 1 1 calc R
H5C H 1.4360 0.3411 0.4985 0.098 Uiso 1 1 calc R
C6 C 1.1554(6) 0.3534(2) 0.1766(6) 0.0676(12) Uani 1 1 d .
H6A H 1.2356 0.3365 0.1643 0.101 Uiso 1 1 calc R
H6B H 1.1695 0.3896 0.1773 0.101 Uiso 1 1 calc R
H6C H 1.0558 0.3444 0.0922 0.101 Uiso 1 1 calc R
C7 C 0.7341(5) 0.27721(14) 0.2239(5) 0.0570(10) Uani 1 1 d .
H7A H 0.6311 0.2644 0.1597 0.085 Uiso 1 1 calc R
H7B H 0.7666 0.2689 0.3300 0.085 Uiso 1 1 calc R
H7C H 0.8041 0.2620 0.1933 0.085 Uiso 1 1 calc R
C8 C 0.5744(4) 0.37313(18) 0.2272(6) 0.0582(10) Uani 1 1 d .
H8A H 0.5814 0.4096 0.2328 0.087 Uiso 1 1 calc R
H8B H 0.5807 0.3600 0.3209 0.087 Uiso 1 1 calc R
H8C H 0.4773 0.3633 0.1408 0.087 Uiso 1 1 calc R
C9 C 0.6990(5) 0.36173(15) 0.0045(4) 0.0551(10) Uani 1 1 d .
H9A H 0.6079 0.3439 -0.0689 0.083 Uiso 1 1 calc R
H9B H 0.7866 0.3511 -0.0068 0.083 Uiso 1 1 calc R
H9C H 0.6837 0.3977 -0.0138 0.083 Uiso 1 1 calc R
C10 C 1.0257(3) 0.44458(10) 0.3757(3) 0.0311(6) Uani 1 1 d .
H10A H 1.1185 0.4517 0.4725 0.037 Uiso 1 1 calc R
H10B H 1.0570 0.4453 0.2961 0.037 Uiso 1 1 calc R
C11 C 0.8245(5) 0.5000 0.4783(5) 0.0372(9) Uani 1 2 d S
H11A H 0.9103 0.5000 0.5815 0.056 Uiso 1 2 calc SR
H11B H 0.7623 0.4701 0.4632 0.056 Uiso 0.50 1 calc PR
H11C H 0.7623 0.5299 0.4632 0.056 Uiso 0.50 1 calc PR
C12 C 0.7423(5) 0.5000 0.1303(5) 0.0291(8) Uani 1 2 d S
C13 C 0.7818(5) 0.5000 0.0142(5) 0.0308(8) Uani 1 2 d S
C14 C 0.6728(5) 0.5000 -0.1414(5) 0.0344(9) Uani 1 2 d S
H14 H 0.7037 0.5000 -0.2172 0.041 Uiso 1 2 calc SR
C15 C 0.5220(5) 0.5000 -0.1801(5) 0.0390(10) Uani 1 2 d S
C16 C 0.4756(5) 0.5000 -0.0706(5) 0.0412(10) Uani 1 2 d S
H16 H 0.3704 0.5000 -0.0991 0.049 Uiso 1 2 calc SR
C17 C 0.5860(5) 0.5000 0.0832(5) 0.0350(9) Uani 1 2 d S
C18 C 0.9783(7) 0.5000 -0.0518(8) 0.087(3) Uani 1 2 d S
H18A H 1.0896 0.5000 -0.0037 0.130 Uiso 1 2 calc SR
H18B H 0.9384 0.5299 -0.1150 0.130 Uiso 0.50 1 calc PR
H18C H 0.9384 0.4701 -0.1150 0.130 Uiso 0.50 1 calc PR
C19 C 0.4448(7) 0.5000 -0.4458(6) 0.0620(16) Uani 1 2 d S
H19A H 0.3519 0.5000 -0.5440 0.093 Uiso 1 2 calc SR
H19B H 0.5048 0.4701 -0.4375 0.093 Uiso 0.50 1 calc PR
H19C H 0.5048 0.5299 -0.4375 0.093 Uiso 0.50 1 calc PR
C20 C 0.3897(6) 0.5000 0.1518(6) 0.0526(13) Uani 1 2 d S
H20A H 0.3766 0.5000 0.2424 0.079 Uiso 1 2 calc SR
H20B H 0.3419 0.4701 0.0913 0.079 Uiso 0.50 1 calc PR
H20C H 0.3419 0.5299 0.0913 0.079 Uiso 0.50 1 calc PR
C21 C 1.0427(6) 0.1456(3) 0.9043(8) 0.0887(19) Uani 1 1 d .
H21A H 1.0322 0.1538 0.8047 0.133 Uiso 1 1 calc R
H21B H 1.0570 0.1095 0.9213 0.133 Uiso 1 1 calc R
H21C H 1.1309 0.1632 0.9832 0.133 Uiso 1 1 calc R
C22 C 0.8586(7) 0.23569(15) 0.9001(5) 0.0683(13) Uani 1 1 d .
H22A H 0.9368 0.2497 0.9961 0.102 Uiso 1 1 calc R
H22B H 0.7581 0.2472 0.8811 0.102 Uiso 1 1 calc R
H22C H 0.8771 0.2467 0.8174 0.102 Uiso 1 1 calc R
C23 C 0.8846(7) 0.14611(18) 1.1003(5) 0.0728(14) Uani 1 1 d .
H23A H 0.9788 0.1599 1.1823 0.109 Uiso 1 1 calc R
H23B H 0.8871 0.1096 1.1075 0.109 Uiso 1 1 calc R
H23C H 0.7975 0.1589 1.1092 0.109 Uiso 1 1 calc R
C24 C 0.7781(7) 0.1435(2) 0.4465(7) 0.0751(16) Uani 1 1 d .
H24A H 0.8046 0.1080 0.4608 0.113 Uiso 1 1 calc R
H24B H 0.8654 0.1633 0.5182 0.113 Uiso 1 1 calc R
H24C H 0.7509 0.1533 0.3427 0.113 Uiso 1 1 calc R
C25 C 0.5827(6) 0.22411(14) 0.4847(5) 0.0574(10) Uani 1 1 d .
H25A H 0.6775 0.2398 0.5596 0.086 Uiso 1 1 calc R
H25B H 0.5026 0.2304 0.5122 0.086 Uiso 1 1 calc R
H25C H 0.5524 0.2383 0.3843 0.086 Uiso 1 1 calc R
C26 C 0.4360(6) 0.12914(19) 0.3159(5) 0.0691(13) Uani 1 1 d .
H26A H 0.4454 0.1317 0.2235 0.104 Uiso 1 1 calc R
H26B H 0.3472 0.1483 0.3032 0.104 Uiso 1 1 calc R
H26C H 0.4235 0.0941 0.3352 0.104 Uiso 1 1 calc R
C27 C 0.4490(6) 0.20583(16) 0.8208(6) 0.0664(12) Uani 1 1 d .
H27A H 0.4529 0.2293 0.7479 0.100 Uiso 1 1 calc R
H27B H 0.5397 0.2101 0.9196 0.100 Uiso 1 1 calc R
H27C H 0.3578 0.2123 0.8304 0.100 Uiso 1 1 calc R
C28 C 0.4466(5) 0.09641(16) 0.9014(5) 0.0562(10) Uani 1 1 d .
H28A H 0.5423 0.1007 0.9957 0.084 Uiso 1 1 calc R
H28B H 0.4384 0.0618 0.8664 0.084 Uiso 1 1 calc R
H28C H 0.3610 0.1040 0.9196 0.084 Uiso 1 1 calc R
C29 C 0.2538(5) 0.13201(16) 0.5766(6) 0.0594(10) Uani 1 1 d .
H29A H 0.1728 0.1451 0.5950 0.089 Uiso 1 1 calc R
H29B H 0.2358 0.0965 0.5510 0.089 Uiso 1 1 calc R
H29C H 0.2545 0.1502 0.4924 0.089 Uiso 1 1 calc R
C30 C 0.7184(4) 0.05576(10) 0.7651(3) 0.0317(6) Uani 1 1 d .
H30A H 0.8275 0.0554 0.7930 0.038 Uiso 1 1 calc R
H30B H 0.7139 0.0483 0.8594 0.038 Uiso 1 1 calc R
C31 C 0.4223(5) 0.0000 0.5655(5) 0.0383(9) Uani 1 2 d S
H31A H 0.3704 0.0000 0.4544 0.057 Uiso 1 2 calc SR
H31B H 0.3931 0.0299 0.6017 0.057 Uiso 0.50 1 calc PR
H31C H 0.3931 -0.0299 0.6017 0.057 Uiso 0.50 1 calc PR
C32 C 0.6884(5) 0.0000 0.4833(4) 0.0273(8) Uani 1 2 d S
C33 C 0.8409(5) 0.0000 0.5203(4) 0.0288(8) Uani 1 2 d S
C34 C 0.8926(5) 0.0000 0.4134(5) 0.0335(9) Uani 1 2 d S
H34 H 0.9983 0.0000 0.4446 0.040 Uiso 1 2 calc SR
C35 C 0.7856(5) 0.0000 0.2604(5) 0.0337(9) Uani 1 2 d S
C36 C 0.6302(5) 0.0000 0.2138(5) 0.0363(9) Uani 1 2 d S
H36 H 0.5573 0.0000 0.1093 0.044 Uiso 1 2 calc SR
C37 C 0.5846(5) 0.0000 0.3249(5) 0.0305(8) Uani 1 2 d S
C38 C 1.0979(7) 0.0000 0.7192(7) 0.083(3) Uani 1 2 d S
H38A H 1.1565 0.0000 0.8301 0.124 Uiso 1 2 calc SR
H38B H 1.1231 0.0299 0.6794 0.124 Uiso 0.50 1 calc PR
H38C H 1.1231 -0.0299 0.6794 0.124 Uiso 0.50 1 calc PR
C39 C 0.9747(7) 0.0000 0.1805(7) 0.0565(14) Uani 1 2 d S
H39A H 0.9831 0.0000 0.0873 0.085 Uiso 1 2 calc SR
H39B H 1.0243 -0.0299 0.2400 0.085 Uiso 0.50 1 calc PR
H39C H 1.0243 0.0299 0.2400 0.085 Uiso 0.50 1 calc PR
C40 C 0.3255(5) 0.0000 0.1300(5) 0.0474(12) Uani 1 2 d S
H40A H 0.2228 0.0000 0.1188 0.071 Uiso 1 2 calc SR
H40B H 0.3393 -0.0299 0.0816 0.071 Uiso 0.50 1 calc PR
H40C H 0.3393 0.0299 0.0816 0.071 Uiso 0.50 1 calc PR
O1 O 0.9329(3) 0.5000 0.0605(4) 0.0398(7) Uani 1 2 d S
O2 O 0.4054(4) 0.5000 -0.3266(4) 0.0555(10) Uani 1 2 d S
O3 O 0.5458(4) 0.5000 0.1956(4) 0.0411(7) Uani 1 2 d S
O21 O 0.9430(3) 0.0000 0.6746(3) 0.0390(7) Uani 1 2 d S
O22 O 0.8204(4) 0.0000 0.1433(4) 0.0484(9) Uani 1 2 d S
O23 O 0.4350(3) 0.0000 0.2874(3) 0.0389(7) Uani 1 2 d S
Si1 Si 0.97461(9) 0.37624(3) 0.38892(9) 0.02918(17) Uani 1 1 d .
Si2 Si 1.01122(11) 0.35930(4) 0.63607(10) 0.0405(2) Uani 1 1 d .
Si3 Si 1.16528(11) 0.33345(3) 0.36168(12) 0.0408(2) Uani 1 1 d .
Si4 Si 0.73517(10) 0.34738(3) 0.20220(10) 0.03668(19) Uani 1 1 d .
Si5 Si 0.89826(12) 0.5000 0.33838(12) 0.0272(2) Uani 1 2 d S
Si21 Si 0.65509(9) 0.12366(3) 0.71744(9) 0.02902(17) Uani 1 1 d .
Si22 Si 0.86603(12) 0.16540(4) 0.91132(12) 0.0444(2) Uani 1 1 d .
Si23 Si 0.61235(11) 0.15491(3) 0.48073(11) 0.0402(2) Uani 1 1 d .
Si24 Si 0.44282(11) 0.14001(3) 0.75229(11) 0.0392(2) Uani 1 1 d .
Si25 Si 0.63236(12) 0.0000 0.63898(12) 0.0260(2) Uani 1 2 d S

loop_
_atom_site_aniso_label
_atom_site_aniso_U_11
_atom_site_aniso_U_22
_atom_site_aniso_U_33
_atom_site_aniso_U_23
_atom_site_aniso_U_13
_atom_site_aniso_U_12
C1 0.070(3) 0.062(2) 0.060(3) 0.0062(19) 0.043(2) -0.006(2)
C2 0.098(4) 0.054(2) 0.070(3) 0.028(2) 0.047(3) 0.018(2)
C3 0.057(2) 0.073(3) 0.0390(19) -0.0058(18) 0.0147(17) -0.009(2)
C4 0.074(3) 0.0334(18) 0.086(3) -0.0083(19) 0.041(2) 0.0087(17)
C5 0.040(2) 0.059(3) 0.083(3) -0.016(2) 0.019(2) -0.0002(17)
C6 0.073(3) 0.077(3) 0.079(3) 0.001(2) 0.057(3) 0.009(2)
C7 0.070(3) 0.0351(17) 0.061(2) -0.0055(16) 0.028(2) -0.0145(17)
C8 0.038(2) 0.063(3) 0.076(3) -0.010(2) 0.029(2) -0.0079(17)
C9 0.071(3) 0.0443(19) 0.040(2) -0.0024(15) 0.0185(19) -0.0086(18)
C10 0.0283(13) 0.0268(13) 0.0373(15) 0.0003(11) 0.0149(11) -0.0014(10)
C11 0.038(2) 0.037(2) 0.037(2) 0.000 0.0180(19) 0.000
C12 0.0291(19) 0.0276(18) 0.030(2) 0.000 0.0136(16) 0.000
C13 0.030(2) 0.0247(18) 0.037(2) 0.000 0.0157(17) 0.000
C14 0.032(2) 0.039(2) 0.032(2) 0.000 0.0158(17) 0.000
C15 0.033(2) 0.045(2) 0.033(2) 0.000 0.0117(18) 0.000
C16 0.027(2) 0.058(3) 0.038(2) 0.000 0.0147(18) 0.000
C17 0.030(2) 0.039(2) 0.037(2) 0.000 0.0172(17) 0.000
C18 0.035(3) 0.179(9) 0.052(4) 0.000 0.026(3) 0.000
C19 0.045(3) 0.107(5) 0.029(2) 0.000 0.013(2) 0.000
C20 0.033(2) 0.081(4) 0.044(3) 0.000 0.018(2) 0.000
C21 0.048(3) 0.105(5) 0.094(4) -0.029(4) 0.018(3) -0.018(3)
C22 0.102(4) 0.0383(19) 0.061(3) -0.0092(18) 0.036(2) -0.025(2)
C23 0.100(4) 0.049(2) 0.048(2) -0.0068(18) 0.018(2) -0.016(2)
C24 0.100(4) 0.076(3) 0.088(4) 0.032(3) 0.076(3) 0.027(3)
C25 0.082(3) 0.0312(17) 0.064(2) 0.0125(16) 0.039(2) 0.0073(17)
C26 0.092(4) 0.065(3) 0.035(2) 0.0094(18) 0.018(2) 0.002(2)
C27 0.078(3) 0.045(2) 0.085(3) -0.007(2) 0.046(3) 0.013(2)
C28 0.074(3) 0.055(2) 0.058(2) 0.0109(18) 0.046(2) 0.0040(19)
C29 0.043(2) 0.051(2) 0.078(3) 0.010(2) 0.023(2) 0.0094(16)
C30 0.0429(16) 0.0239(12) 0.0249(13) 0.0003(10) 0.0135(11) 0.0039(11)
C31 0.036(2) 0.040(2) 0.039(2) 0.000 0.0180(19) 0.000
C32 0.032(2) 0.0208(16) 0.0267(18) 0.000 0.0117(16) 0.000
C33 0.031(2) 0.0266(18) 0.0251(18) 0.000 0.0104(16) 0.000
C34 0.028(2) 0.038(2) 0.032(2) 0.000 0.0130(17) 0.000
C35 0.039(2) 0.039(2) 0.0262(19) 0.000 0.0181(17) 0.000
C36 0.030(2) 0.048(2) 0.025(2) 0.000 0.0080(17) 0.000
C37 0.032(2) 0.0295(19) 0.028(2) 0.000 0.0130(16) 0.000
C38 0.034(3) 0.171(9) 0.029(3) 0.000 0.004(2) 0.000
C39 0.052(3) 0.081(4) 0.045(3) 0.000 0.031(3) 0.000
C40 0.030(2) 0.077(4) 0.025(2) 0.000 0.0057(18) 0.000
O1 0.0275(15) 0.058(2) 0.0357(16) 0.000 0.0166(13) 0.000
O2 0.0353(18) 0.097(3) 0.0274(17) 0.000 0.0098(14) 0.000
O3 0.0286(15) 0.062(2) 0.0329(16) 0.000 0.0151(13) 0.000
O21 0.0300(15) 0.0558(19) 0.0262(15) 0.000 0.0095(12) 0.000
O22 0.0402(18) 0.077(3) 0.0319(17) 0.000 0.0204(14) 0.000
O23 0.0261(14) 0.062(2) 0.0236(14) 0.000 0.0078(12) 0.000
Si1 0.0326(4) 0.0218(3) 0.0332(4) 0.0004(3) 0.0158(3) 0.0003(3)
Si2 0.0486(5) 0.0380(5) 0.0356(5) 0.0058(4) 0.0207(4) 0.0003(4)
Si3 0.0404(5) 0.0311(4) 0.0527(5) -0.0017(4) 0.0237(4) 0.0052(3)
Si4 0.0392(5) 0.0308(4) 0.0383(4) -0.0046(3) 0.0172(4) -0.0080(3)
Si5 0.0261(5) 0.0236(5) 0.0297(5) 0.000 0.0116(4) 0.000
Si21 0.0371(4) 0.0212(3) 0.0305(4) 0.0004(3) 0.0176(3) 0.0003(3)
Si22 0.0503(5) 0.0345(4) 0.0435(5) -0.0097(4) 0.0186(4) -0.0090(4)
Si23 0.0571(6) 0.0304(4) 0.0401(5) 0.0094(3) 0.0290(4) 0.0075(4)
Si24 0.0458(5) 0.0317(4) 0.0477(5) 0.0049(4) 0.0285(4) 0.0076(4)
Si25 0.0314(5) 0.0219(4) 0.0235(5) 0.000 0.0122(4) 0.000

loop_
_atom_type_symbol
_atom_type_description
_atom_type_scat_dispersion_real
_atom_type_scat_dispersion_imag
_atom_type_scat_source
C C 0.0033 0.0016 'International Tables Vol C Tables 4.2.6.8 and 6.1.1.4'
H H 0.0000 0.0000 'International Tables Vol C Tables 4.2.6.8 and 6.1.1.4'
O O 0.0106 0.0060 'International Tables Vol C Tables 4.2.6.8 and 6.1.1.4'
Si Si 0.0817 0.0704 'International Tables Vol C Tables 4.2.6.8 and 6.1.1.4'

loop_
_geom_angle_atom_site_label_1
_geom_angle_atom_site_label_2
_geom_angle_atom_site_label_3
_geom_angle
_geom_angle_site_symmetry_1
_geom_angle_site_symmetry_3
Si2 C1 H1A 109.5 . .
Si2 C1 H1B 109.5 . .
H1A C1 H1B 109.5 . .
Si2 C1 H1C 109.5 . .
H1A C1 H1C 109.5 . .
H1B C1 H1C 109.5 . .
Si2 C2 H2A 109.5 . .
Si2 C2 H2B 109.5 . .
H2A C2 H2B 109.5 . .
Si2 C2 H2C 109.5 . .
H2A C2 H2C 109.5 . .
H2B C2 H2C 109.5 . .
Si2 C3 H3A 109.5 . .
Si2 C3 H3B 109.5 . .
H3A C3 H3B 109.5 . .
Si2 C3 H3C 109.5 . .
H3A C3 H3C 109.5 . .
H3B C3 H3C 109.5 . .
Si3 C4 H4A 109.5 . .
Si3 C4 H4B 109.5 . .
H4A C4 H4B 109.5 . .
Si3 C4 H4C 109.5 . .
H4A C4 H4C 109.5 . .
H4B C4 H4C 109.5 . .
Si3 C5 H5A 109.5 . .
Si3 C5 H5B 109.5 . .
H5A C5 H5B 109.5 . .
Si3 C5 H5C 109.5 . .
H5A C5 H5C 109.5 . .
H5B C5 H5C 109.5 . .
Si3 C6 H6A 109.5 . .
Si3 C6 H6B 109.5 . .
H6A C6 H6B 109.5 . .
Si3 C6 H6C 109.5 . .
H6A C6 H6C 109.5 . .
H6B C6 H6C 109.5 . .
Si4 C7 H7A 109.5 . .
Si4 C7 H7B 109.5 . .
H7A C7 H7B 109.5 . .
Si4 C7 H7C 109.5 . .
H7A C7 H7C 109.5 . .
H7B C7 H7C 109.5 . .
Si4 C8 H8A 109.5 . .
Si4 C8 H8B 109.5 . .
H8A C8 H8B 109.5 . .
Si4 C8 H8C 109.5 . .
H8A C8 H8C 109.5 . .
H8B C8 H8C 109.5 . .
Si4 C9 H9A 109.5 . .
Si4 C9 H9B 109.5 . .
H9A C9 H9B 109.5 . .
Si4 C9 H9C 109.5 . .
H9A C9 H9C 109.5 . .
H9B C9 H9C 109.5 . .
Si5 C10 Si1 126.13(16) . .
Si5 C10 H10A 105.8 . .
Si1 C10 H10A 105.8 . .
Si5 C10 H10B 105.8 . .
Si1 C10 H10B 105.8 . .
H10A C10 H10B 106.2 . .
Si5 C11 H11A 109.5 . .
Si5 C11 H11B 109.5 . .
H11A C11 H11B 109.5 . .
Si5 C11 H11C 109.5 . .
H11A C11 H11C 109.5 . .
H11B C11 H11C 109.5 . .
C13 C12 C17 115.8(4) . .
C13 C12 Si5 120.1(3) . .
C17 C12 Si5 124.2(3) . .
O1 C13 C12 115.4(4) . .
O1 C13 C14 121.5(4) . .
C12 C13 C14 123.0(4) . .
C15 C14 C13 118.4(4) . .
C15 C14 H14 120.8 . .
C13 C14 H14 120.8 . .
C14 C15 O2 124.1(4) . .
C14 C15 C16 121.3(4) . .
O2 C15 C16 114.6(4) . .
C15 C16 C17 119.2(4) . .
C15 C16 H16 120.4 . .
C17 C16 H16 120.4 . .
O3 C17 C12 116.4(4) . .
O3 C17 C16 121.3(4) . .
C12 C17 C16 122.3(4) . .
O1 C18 H18A 109.5 . .
O1 C18 H18B 109.5 . .
H18A C18 H18B 109.5 . .
O1 C18 H18C 109.5 . .
H18A C18 H18C 109.5 . .
H18B C18 H18C 109.5 . .
O2 C19 H19A 109.5 . .
O2 C19 H19B 109.5 . .
H19A C19 H19B 109.5 . .
O2 C19 H19C 109.5 . .
H19A C19 H19C 109.5 . .
H19B C19 H19C 109.5 . .
O3 C20 H20A 109.5 . .
O3 C20 H20B 109.5 . .
H20A C20 H20B 109.5 . .
O3 C20 H20C 109.5 . .
H20A C20 H20C 109.5 . .
H20B C20 H20C 109.5 . .
Si22 C21 H21A 109.5 . .
Si22 C21 H21B 109.5 . .
H21A C21 H21B 109.5 . .
Si22 C21 H21C 109.5 . .
H21A C21 H21C 109.5 . .
H21B C21 H21C 109.5 . .
Si22 C22 H22A 109.5 . .
Si22 C22 H22B 109.5 . .
H22A C22 H22B 109.5 . .
Si22 C22 H22C 109.5 . .
H22A C22 H22C 109.5 . .
H22B C22 H22C 109.5 . .
Si22 C23 H23A 109.5 . .
Si22 C23 H23B 109.5 . .
H23A C23 H23B 109.5 . .
Si22 C23 H23C 109.5 . .
H23A C23 H23C 109.5 . .
H23B C23 H23C 109.5 . .
Si23 C24 H24A 109.5 . .
Si23 C24 H24B 109.5 . .
H24A C24 H24B 109.5 . .
Si23 C24 H24C 109.5 . .
H24A C24 H24C 109.5 . .
H24B C24 H24C 109.5 . .
Si23 C25 H25A 109.5 . .
Si23 C25 H25B 109.5 . .
H25A C25 H25B 109.5 . .
Si23 C25 H25C 109.5 . .
H25A C25 H25C 109.5 . .
H25B C25 H25C 109.5 . .
Si23 C26 H26A 109.5 . .
Si23 C26 H26B 109.5 . .
H26A C26 H26B 109.5 . .
Si23 C26 H26C 109.5 . .
H26A C26 H26C 109.5 . .
H26B C26 H26C 109.5 . .
Si24 C27 H27A 109.5 . .
Si24 C27 H27B 109.5 . .
H27A C27 H27B 109.5 . .
Si24 C27 H27C 109.5 . .
H27A C27 H27C 109.5 . .
H27B C27 H27C 109.5 . .
Si24 C28 H28A 109.5 . .
Si24 C28 H28B 109.5 . .
H28A C28 H28B 109.5 . .
Si24 C28 H28C 109.5 . .
H28A C28 H28C 109.5 . .
H28B C28 H28C 109.5 . .
Si24 C29 H29A 109.5 . .
Si24 C29 H29B 109.5 . .
H29A C29 H29B 109.5 . .
Si24 C29 H29C 109.5 . .
H29A C29 H29C 109.5 . .
H29B C29 H29C 109.5 . .
Si25 C30 Si21 126.69(16) . .
Si25 C30 H30A 105.6 . .
Si21 C30 H30A 105.6 . .
Si25 C30 H30B 105.6 . .
Si21 C30 H30B 105.6 . .
H30A C30 H30B 106.1 . .
Si25 C31 H31A 109.5 . .
Si25 C31 H31B 109.5 . .
H31A C31 H31B 109.5 . .
Si25 C31 H31C 109.5 . .
H31A C31 H31C 109.5 . .
H31B C31 H31C 109.5 . .
C33 C32 C37 114.8(4) . .
C33 C32 Si25 120.1(3) . .
C37 C32 Si25 125.1(3) . .
C32 C33 O21 115.2(4) . .
C32 C33 C34 124.0(4) . .
O21 C33 C34 120.8(4) . .
C35 C34 C33 118.5(4) . .
C35 C34 H34 120.7 . .
C33 C34 H34 120.7 . .
O22 C35 C34 124.6(4) . .
O22 C35 C36 114.3(4) . .
C34 C35 C36 121.0(4) . .
C37 C36 C35 118.2(4) . .
C37 C36 H36 120.9 . .
C35 C36 H36 120.9 . .
O23 C37 C36 121.2(4) . .
O23 C37 C32 115.3(4) . .
C36 C37 C32 123.5(4) . .
O21 C38 H38A 109.5 . .
O21 C38 H38B 109.5 . .
H38A C38 H38B 109.5 . .
O21 C38 H38C 109.5 . .
H38A C38 H38C 109.5 . .
H38B C38 H38C 109.5 . .
O22 C39 H39A 109.5 . .
O22 C39 H39B 109.5 . .
H39A C39 H39B 109.5 . .
O22 C39 H39C 109.5 . .
H39A C39 H39C 109.5 . .
H39B C39 H39C 109.5 . .
O23 C40 H40A 109.5 . .
O23 C40 H40B 109.5 . .
H40A C40 H40B 109.5 . .
O23 C40 H40C 109.5 . .
H40A C40 H40C 109.5 . .
H40B C40 H40C 109.5 . .
C13 O1 C18 117.6(4) . .
C15 O2 C19 117.7(4) . .
C17 O3 C20 117.7(4) . .
C33 O21 C38 118.0(4) . .
C35 O22 C39 118.0(4) . .
C37 O23 C40 117.8(4) . .
C10 Si1 Si3 101.42(9) . .
C10 Si1 Si4 117.41(9) . .
Si3 Si1 Si4 108.68(5) . .
C10 Si1 Si2 109.96(10) . .
Si3 Si1 Si2 107.56(5) . .
Si4 Si1 Si2 111.00(5) . .
C1 Si2 C2 106.5(2) . .
C1 Si2 C3 107.9(2) . .
C2 Si2 C3 107.6(2) . .
C1 Si2 Si1 115.08(15) . .
C2 Si2 Si1 110.41(17) . .
C3 Si2 Si1 109.04(15) . .
C5 Si3 C6 109.5(3) . .
C5 Si3 C4 107.6(2) . .
C6 Si3 C4 107.1(2) . .
C5 Si3 Si1 109.02(16) . .
C6 Si3 Si1 108.28(16) . .
C4 Si3 Si1 115.15(16) . .
C8 Si4 C9 108.9(2) . .
C8 Si4 C7 107.3(2) . .
C9 Si4 C7 108.41(19) . .
C8 Si4 Si1 112.57(15) . .
C9 Si4 Si1 112.42(14) . .
C7 Si4 Si1 107.07(15) . .
C10 Si5 C10 104.71(18) 2_565 .
C10 Si5 C11 108.96(13) 2_565 .
C10 Si5 C11 108.96(13) . .
C10 Si5 C12 109.80(12) 2_565 .
C10 Si5 C12 109.80(12) . .
C11 Si5 C12 114.2(2) . .
C30 Si21 Si24 110.77(11) . .
C30 Si21 Si22 100.70(10) . .
Si24 Si21 Si22 107.69(5) . .
C30 Si21 Si23 117.96(10) . .
Si24 Si21 Si23 110.09(5) . .
Si22 Si21 Si23 108.82(5) . .
C21 Si22 C22 106.9(3) . .
C21 Si22 C23 108.6(3) . .
C22 Si22 C23 108.4(2) . .
C21 Si22 Si21 108.76(18) . .
C22 Si22 Si21 115.46(17) . .
C23 Si22 Si21 108.57(16) . .
C24 Si23 C26 108.6(3) . .
C24 Si23 C25 109.1(2) . .
C26 Si23 C25 106.8(2) . .
C24 Si23 Si21 112.25(17) . .
C26 Si23 Si21 113.45(16) . .
C25 Si23 Si21 106.41(14) . .
C29 Si24 C27 107.0(2) . .
C29 Si24 C28 107.6(2) . .
C27 Si24 C28 107.7(2) . .
C29 Si24 Si21 114.37(17) . .
C27 Si24 Si21 110.76(17) . .
C28 Si24 Si21 109.10(14) . .
C31 Si25 C30 109.42(13) . .
C31 Si25 C30 109.42(13) . 2
C30 Si25 C30 105.22(17) . 2
C31 Si25 C32 113.3(2) . .
C30 Si25 C32 109.56(12) . .
C30 Si25 C32 109.56(12) 2 .

loop_
_geom_bond_atom_site_label_1
_geom_bond_atom_site_label_2
_geom_bond_distance
_geom_bond_site_symmetry_2
C1 Si2 1.867(5) .
C1 H1A 0.9800 .
C1 H1B 0.9800 .
C1 H1C 0.9800 .
C2 Si2 1.878(5) .
C2 H2A 0.9800 .
C2 H2B 0.9800 .
C2 H2C 0.9800 .
C3 Si2 1.899(4) .
C3 H3A 0.9800 .
C3 H3B 0.9800 .
C3 H3C 0.9800 .
C4 Si3 1.896(4) .
C4 H4A 0.9800 .
C4 H4B 0.9800 .
C4 H4C 0.9800 .
C5 Si3 1.877(4) .
C5 H5A 0.9800 .
C5 H5B 0.9800 .
C5 H5C 0.9800 .
C6 Si3 1.893(5) .
C6 H6A 0.9800 .
C6 H6B 0.9800 .
C6 H6C 0.9800 .
C7 Si4 1.893(4) .
C7 H7A 0.9800 .
C7 H7B 0.9800 .
C7 H7C 0.9800 .
C8 Si4 1.876(4) .
C8 H8A 0.9800 .
C8 H8B 0.9800 .
C8 H8C 0.9800 .
C9 Si4 1.881(4) .
C9 H9A 0.9800 .
C9 H9B 0.9800 .
C9 H9C 0.9800 .
C10 Si5 1.875(3) .
C10 Si1 1.923(3) .
C10 H10A 0.9900 .
C10 H10B 0.9900 .
C11 Si5 1.876(5) .
C11 H11A 0.9800 .
C11 H11B 0.9800 .
C11 H11C 0.9800 .
C12 C13 1.400(6) .
C12 C17 1.402(6) .
C12 Si5 1.920(4) .
C13 O1 1.354(5) .
C13 C14 1.415(6) .
C14 C15 1.368(6) .
C14 H14 0.9500 .
C15 O2 1.373(6) .
C15 C16 1.385(7) .
C16 C17 1.406(7) .
C16 H16 0.9500 .
C17 O3 1.369(5) .
C18 O1 1.405(7) .
C18 H18A 0.9800 .
C18 H18B 0.9800 .
C18 H18C 0.9800 .
C19 O2 1.430(7) .
C19 H19A 0.9800 .
C19 H19B 0.9800 .
C19 H19C 0.9800 .
C20 O3 1.407(6) .
C20 H20A 0.9800 .
C20 H20B 0.9800 .
C20 H20C 0.9800 .
C21 Si22 1.881(6) .
C21 H21A 0.9800 .
C21 H21B 0.9800 .
C21 H21C 0.9800 .
C22 Si22 1.886(4) .
C22 H22A 0.9800 .
C22 H22B 0.9800 .
C22 H22C 0.9800 .
C23 Si22 1.890(5) .
C23 H23A 0.9800 .
C23 H23B 0.9800 .
C23 H23C 0.9800 .
C24 Si23 1.875(5) .
C24 H24A 0.9800 .
C24 H24B 0.9800 .
C24 H24C 0.9800 .
C25 Si23 1.881(4) .
C25 H25A 0.9800 .
C25 H25B 0.9800 .
C25 H25C 0.9800 .
C26 Si23 1.881(5) .
C26 H26A 0.9800 .
C26 H26B 0.9800 .
C26 H26C 0.9800 .
C27 Si24 1.883(4) .
C27 H27A 0.9800 .
C27 H27B 0.9800 .
C27 H27C 0.9800 .
C28 Si24 1.886(4) .
C28 H28A 0.9800 .
C28 H28B 0.9800 .
C28 H28C 0.9800 .
C29 Si24 1.883(5) .
C29 H29A 0.9800 .
C29 H29B 0.9800 .
C29 H29C 0.9800 .
C30 Si25 1.880(3) .
C30 Si21 1.910(3) .
C30 H30A 0.9900 .
C30 H30B 0.9900 .
C31 Si25 1.866(5) .
C31 H31A 0.9800 .
C31 H31B 0.9800 .
C31 H31C 0.9800 .
C32 C33 1.388(6) .
C32 C37 1.425(6) .
C32 Si25 1.899(4) .
C33 O21 1.390(5) .
C33 C34 1.399(6) .
C34 C35 1.390(6) .
C34 H34 0.9500 .
C35 O22 1.378(5) .
C35 C36 1.395(6) .
C36 C37 1.394(6) .
C36 H36 0.9500 .
C37 O23 1.359(5) .
C38 O21 1.393(7) .
C38 H38A 0.9800 .
C38 H38B 0.9800 .
C38 H38C 0.9800 .
C39 O22 1.405(7) .
C39 H39A 0.9800 .
C39 H39B 0.9800 .
C39 H39C 0.9800 .
C40 O23 1.429(5) .
C40 H40A 0.9800 .
C40 H40B 0.9800 .
C40 H40C 0.9800 .
Si1 Si3 2.3534(12) .
Si1 Si4 2.3577(13) .
Si1 Si2 2.3749(13) .
Si5 C10 1.875(3) 2_565
Si21 Si24 2.3559(13) .
Si21 Si22 2.3593(14) .
Si21 Si23 2.3602(12) .
Si25 C30 1.880(3) 2

loop_
_geom_torsion_atom_site_label_1
_geom_torsion_atom_site_label_2
_geom_torsion_atom_site_label_3
_geom_torsion_atom_site_label_4
_geom_torsion
_geom_torsion_site_symmetry_4
C17 C12 C13 O1 180.0 .
Si5 C12 C13 O1 0.0 .
C17 C12 C13 C14 0.0 .
Si5 C12 C13 C14 180.0 .
O1 C13 C14 C15 180.0 .
C12 C13 C14 C15 0.0 .
C13 C14 C15 O2 180.0 .
C13 C14 C15 C16 0.0 .
C14 C15 C16 C17 0.0 .
O2 C15 C16 C17 180.0 .
C13 C12 C17 O3 180.0 .
Si5 C12 C17 O3 0.0 .
C13 C12 C17 C16 0.0 .
Si5 C12 C17 C16 180.0 .
C15 C16 C17 O3 180.0 .
C15 C16 C17 C12 0.0 .
C37 C32 C33 O21 180.000(1) .
Si25 C32 C33 O21 0.000(1) .
C37 C32 C33 C34 0.000(2) .
Si25 C32 C33 C34 180.000(1) .
C32 C33 C34 C35 0.000(2) .
O21 C33 C34 C35 180.000(1) .
C33 C34 C35 O22 180.000(1) .
C33 C34 C35 C36 0.000(1) .
O22 C35 C36 C37 180.0 .
C34 C35 C36 C37 0.000(1) .
C35 C36 C37 O23 180.0 .
C35 C36 C37 C32 0.000(1) .
C33 C32 C37 O23 180.0 .
Si25 C32 C37 O23 0.000(1) .
C33 C32 C37 C36 0.000(1) .
Si25 C32 C37 C36 180.000(1) .
C12 C13 O1 C18 180.0 .
C14 C13 O1 C18 0.0 .
C14 C15 O2 C19 0.0 .
C16 C15 O2 C19 180.000(1) .
C12 C17 O3 C20 180.0 .
C16 C17 O3 C20 0.0 .
C32 C33 O21 C38 180.000(2) .
C34 C33 O21 C38 0.000(2) .
C34 C35 O22 C39 0.000(1) .
C36 C35 O22 C39 180.0 .
C36 C37 O23 C40 0.0 .
C32 C37 O23 C40 180.0 .
Si5 C10 Si1 Si3 163.29(17) .
Si5 C10 Si1 Si4 45.1(2) .
Si5 C10 Si1 Si2 -83.1(2) .
C10 Si1 Si2 C1 94.98(19) .
Si3 Si1 Si2 C1 -155.39(17) .
Si4 Si1 Si2 C1 -36.62(18) .
C10 Si1 Si2 C2 -144.4(2) .
Si3 Si1 Si2 C2 -34.8(2) .
Si4 Si1 Si2 C2 84.0(2) .
C10 Si1 Si2 C3 -26.40(19) .
Si3 Si1 Si2 C3 83.22(17) .
Si4 Si1 Si2 C3 -158.00(17) .
C10 Si1 Si3 C5 62.2(2) .
Si4 Si1 Si3 C5 -173.45(19) .
Si2 Si1 Si3 C5 -53.2(2) .
C10 Si1 Si3 C6 -56.9(2) .
Si4 Si1 Si3 C6 67.47(19) .
Si2 Si1 Si3 C6 -172.28(19) .
C10 Si1 Si3 C4 -176.7(2) .
Si4 Si1 Si3 C4 -52.39(19) .
Si2 Si1 Si3 C4 67.86(19) .
C10 Si1 Si4 C8 -72.7(2) .
Si3 Si1 Si4 C8 173.03(17) .
Si2 Si1 Si4 C8 54.93(18) .
C10 Si1 Si4 C9 50.67(19) .
Si3 Si1 Si4 C9 -63.59(16) .
Si2 Si1 Si4 C9 178.31(16) .
C10 Si1 Si4 C7 169.62(19) .
Si3 Si1 Si4 C7 55.37(16) .
Si2 Si1 Si4 C7 -62.73(16) .
Si1 C10 Si5 C10 169.72(7) 2_565
Si1 C10 Si5 C11 53.3(2) .
Si1 C10 Si5 C12 -72.5(2) .
C13 C12 Si5 C10 57.30(11) 2_565
C17 C12 Si5 C10 -122.70(11) 2_565
C13 C12 Si5 C10 -57.30(11) .
C17 C12 Si5 C10 122.70(11) .
C13 C12 Si5 C11 180.0 .
C17 C12 Si5 C11 0.0 .
Si25 C30 Si21 Si24 80.9(2) .
Si25 C30 Si21 Si22 -165.36(18) .
Si25 C30 Si21 Si23 -47.2(2) .
C30 Si21 Si22 C21 55.7(3) .
Si24 Si21 Si22 C21 171.8(3) .
Si23 Si21 Si22 C21 -68.9(3) .
C30 Si21 Si22 C22 175.8(2) .
Si24 Si21 Si22 C22 -68.2(2) .
Si23 Si21 Si22 C22 51.1(2) .
C30 Si21 Si22 C23 -62.3(2) .
Si24 Si21 Si22 C23 53.7(2) .
Si23 Si21 Si22 C23 173.0(2) .
C30 Si21 Si23 C24 -52.0(2) .
Si24 Si21 Si23 C24 179.6(2) .
Si22 Si21 Si23 C24 61.7(2) .
C30 Si21 Si23 C26 71.6(2) .
Si24 Si21 Si23 C26 -56.9(2) .
Si22 Si21 Si23 C26 -174.66(19) .
C30 Si21 Si23 C25 -171.28(19) .
Si24 Si21 Si23 C25 60.29(17) .
Si22 Si21 Si23 C25 -57.51(17) .
C30 Si21 Si24 C29 -92.98(18) .
Si22 Si21 Si24 C29 157.79(15) .
Si23 Si21 Si24 C29 39.28(16) .
C30 Si21 Si24 C27 146.1(2) .
Si22 Si21 Si24 C27 36.83(19) .
Si23 Si21 Si24 C27 -81.68(19) .
C30 Si21 Si24 C28 27.63(19) .
Si22 Si21 Si24 C28 -81.61(17) .
Si23 Si21 Si24 C28 159.89(16) .
Si21 C30 Si25 C31 -51.2(3) .
Si21 C30 Si25 C30 -168.68(8) 2
Si21 C30 Si25 C32 73.6(2) .
C33 C32 Si25 C31 180.000(1) .
C37 C32 Si25 C31 0.000(1) .
C33 C32 Si25 C30 57.48(11) .
C37 C32 Si25 C30 -122.52(11) .
C33 C32 Si25 C30 -57.48(11) 2
C37 C32 Si25 C30 122.52(11) 2
